data_4519173
loop_
_publ_author_name
'Zhao, Fei'
'Zhou, Zhi'
'Lu, Yangbin'
'Qiao, Jin'
'Zhang, Xiaoning'
'Gong, Xin'
'Liu, Siyu'
'Lin, Shuang'
'Wu, Xiaowei'
'Yi, Wei'

_publ_section_title
;
 Chemo-, Regio-, and Stereoselective Assembly of Polysubstituted
 Furan-2(5H)-ones Enabled by Rh(III)-Catalyzed Domino C--H
 Alkenylation/Directing Group Migration/Lactonization: A Combined
 Experimental and Computational Study
;
_journal_issue 22
_journal_name_full 'ACS Catalysis'
_journal_page_first 13921
_journal_page_last 13934
_journal_paper_doi 10.1021/acscatal.1c03846
_journal_volume 11
_journal_year 2021
_chemical_formula_moiety 'C21 H21 N O2'
_chemical_formula_sum 'C21 H21 N O2'
_chemical_formula_weight 319.39
_space_group_crystal_system triclinic
_space_group_IT_number 2
_space_group_name_Hall '-P 1'
_space_group_name_H-M_alt 'P -1'
_atom_sites_solution_hydrogens mixed
_atom_sites_solution_primary direct
_audit_creation_date 2021-02-26
_audit_creation_method
;
Olex2 1.3-alpha
(compiled 2020.09.11 svn.r3730fd0d for OlexSys, GUI svn.r6159)
;
_cell_angle_alpha 92.576(8)
_cell_angle_beta 90.425(7)
_cell_angle_gamma 90.701(8)
_cell_formula_units_Z 4
_cell_length_a 5.2145(4)
_cell_length_b 15.0019(17)
_cell_length_c 21.3360(12)
_cell_measurement_reflns_used 2042
_cell_measurement_temperature 179(40)
_cell_measurement_theta_max 72.5360
_cell_measurement_theta_min 2.9060
_cell_volume 1667.2(2)
_computing_cell_refinement 'CrysAlisPro 1.171.38.43f (Rigaku OD, 2015)'
_computing_data_collection 'CrysAlisPro 1.171.38.43f (Rigaku OD, 2015)'
_computing_data_reduction 'CrysAlisPro 1.171.38.43f (Rigaku OD, 2015)'
_computing_molecular_graphics 'Olex2 1.3-alpha (Dolomanov et al., 2009)'
_computing_publication_material 'Olex2 1.3-alpha (Dolomanov et al., 2009)'
_computing_structure_refinement 'SHELXL 2018/3 (Sheldrick, 2015)'
_computing_structure_solution 'SHELXS  (Sheldrick, 2008)'
_diffrn_ambient_environment N~2~
_diffrn_ambient_temperature 179(40)
_diffrn_detector 'CCD plate'
_diffrn_detector_area_resol_mean 10.5368
_diffrn_detector_type AtlasS2
_diffrn_measured_fraction_theta_full 0.977
_diffrn_measured_fraction_theta_max 0.977
_diffrn_measurement_details
;
List of Runs (angles in degrees, time in seconds):

  # Type    Start    End  Width  t~exp~   \w     \q     \k     \f   Frames
--------------------------------------------------------------------------
  1  \w     59.00  95.00   0.75    9.10    --   40.98  19.00  90.00   48
  2  \w     32.00  83.00   0.75   15.00    --  108.20 -30.00  90.00   68
  3  \w    131.00 177.50   0.75   15.00    --  108.20  30.00  90.00   62
  4  \w     45.00 117.00   0.75   15.00    --  108.20-125.00   0.00   96
  5  \w     35.00 139.25   0.75   15.00    --  108.20 -15.00 120.00  139
  6  \w     28.00  82.00   0.75    9.10    --   40.98 -99.00 120.00   72
  7  \w     33.00 127.50   0.75   15.00    --  108.20 -77.00   0.00  126
  8  \w     53.00  81.50   0.75   15.00    --  108.20 -94.00-180.00   38
  9  \w   -111.00 -18.75   0.75    9.10    --  -40.98 -57.00-180.00  123
 10  \w   -115.00 -49.75   0.75    9.10    --  -40.98 -38.00 -90.00   87
 11  \w    -35.00  -2.00   0.75    5.00    --  -41.11 125.00 -60.00   44
 12  \w    -68.00 -41.00   0.75    5.00    --  -41.11 125.00 -60.00   36
 13  \w     12.75  66.00   0.75    5.00    --   41.11 -38.00  30.00   71
 14  \w     23.00  66.50   0.75    5.00    --   41.11-125.00 -30.00   58
 15  \w    -28.00  -1.00   0.75    5.00    --   41.11 -38.00  30.00   36
 16  \w     60.00  86.25   0.75   10.00    --  108.20 -94.00 120.00   35
 17  \w    125.50 178.00   0.75   10.00    --  108.20  61.00 120.00   70
 18  \w     37.00 112.00   0.75   10.00    --  108.20 -30.00 -30.00  100
 19  \w     95.00 120.50   0.75   10.00    --  108.20-125.00 150.00   34
 20  \w     56.00 129.50   0.75   10.00    --  108.20 -45.00-180.00   98
 21  \w     79.00  97.75   0.75   10.00    --  108.20  61.00 120.00   25
;
_diffrn_measurement_device 'four-circle diffractometer'
_diffrn_measurement_device_type 'SuperNova, Dual, Cu at zero, AtlasS2'
_diffrn_measurement_method '\w scans'
_diffrn_orient_matrix_type 'CrysAlisPro convention (1999,Acta A55,543-557)'
_diffrn_orient_matrix_UB_11 -0.0088067000
_diffrn_orient_matrix_UB_12 0.0627401000
_diffrn_orient_matrix_UB_13 0.0591047000
_diffrn_orient_matrix_UB_21 0.0459148000
_diffrn_orient_matrix_UB_22 0.0808875000
_diffrn_orient_matrix_UB_23 -0.0406718000
_diffrn_orient_matrix_UB_31 -0.2917453000
_diffrn_orient_matrix_UB_32 0.0095616000
_diffrn_orient_matrix_UB_33 -0.0087674000
_diffrn_radiation_monochromator mirror
_diffrn_radiation_probe x-ray
_diffrn_radiation_type 'Cu K\a'
_diffrn_radiation_wavelength 1.54184
_diffrn_reflns_av_R_equivalents 0.0953
_diffrn_reflns_av_unetI/netI 0.1362
_diffrn_reflns_Laue_measured_fraction_full 0.977
_diffrn_reflns_Laue_measured_fraction_max 0.977
_diffrn_reflns_limit_h_max 6
_diffrn_reflns_limit_h_min -6
_diffrn_reflns_limit_k_max 17
_diffrn_reflns_limit_k_min -17
_diffrn_reflns_limit_l_max 25
_diffrn_reflns_limit_l_min -20
_diffrn_reflns_number 5747
_diffrn_reflns_point_group_measured_fraction_full 0.977
_diffrn_reflns_point_group_measured_fraction_max 0.977
_diffrn_reflns_theta_full 66.594
_diffrn_reflns_theta_max 66.594
_diffrn_reflns_theta_min 2.073
_diffrn_source 'micro-focus sealed X-ray tube'
_diffrn_source_type 'SuperNova (Cu) X-ray Source'
_exptl_absorpt_coefficient_mu 0.644
_exptl_absorpt_correction_T_max 1.00000
_exptl_absorpt_correction_T_min 0.61477
_exptl_absorpt_correction_type multi-scan
_exptl_absorpt_process_details
;
CrysAlisPro 1.171.38.43f (Rigaku Oxford Diffraction, 2015)
Empirical absorption correction using spherical harmonics,
 implemented in SCALE3 ABSPACK scaling algorithm.
;
_exptl_crystal_colour colourless
_exptl_crystal_colour_primary colourless
_exptl_crystal_density_diffrn 1.272
_exptl_crystal_description needle
_exptl_crystal_F_000 680
_exptl_crystal_size_max 0.14
_exptl_crystal_size_mid 0.12
_exptl_crystal_size_min 0.08
_refine_diff_density_max 0.647
_refine_diff_density_min -0.574
_refine_diff_density_rms 0.160
_refine_ls_extinction_method none
_refine_ls_goodness_of_fit_ref 1.081
_refine_ls_hydrogen_treatment mixed
_refine_ls_matrix_type full
_refine_ls_number_parameters 444
_refine_ls_number_reflns 5747
_refine_ls_number_restraints 0
_refine_ls_restrained_S_all 1.081
_refine_ls_R_factor_all 0.1559
_refine_ls_R_factor_gt 0.1135
_refine_ls_shift/su_max 0.000
_refine_ls_shift/su_mean 0.000
_refine_ls_structure_factor_coef Fsqd
_refine_ls_weighting_details 'w=1/[\s^2^(Fo^2^)+(0.1914P)^2^+0.9327P] where P=(Fo^2^+2Fc^2^)/3'
_refine_ls_weighting_scheme calc
_refine_ls_wR_factor_gt 0.3191
_refine_ls_wR_factor_ref 0.3639
_reflns_Friedel_coverage 0.000
_reflns_number_gt 3476
_reflns_number_total 5747
_reflns_threshold_expression 'I > 2\s(I)'
_cod_data_source_file cs1c03846_si_004.cif
_cod_data_source_block 88-2
_cod_database_code 4519173
_shelx_shelxl_version_number 2018/3
_shelx_space_group_comment
;
The symmetry employed for this shelxl refinement is uniquely defined
by the following loop, which should always be used as a source of
symmetry information in preference to the above space-group names.
They are only intended as comments.
;
_reflns_odcompleteness_completeness 97.46
_reflns_odcompleteness_iscentric 1
_reflns_odcompleteness_theta 66.97
_olex2_refinement_description
;
1. Twinned data refinement
 Scales: 0.627(8)
 0.373(8)
2. Fixed Uiso
 At 1.2 times of:
  All C(H) groups, All C(H,H) groups
 At 1.5 times of:
  All C(H,H,H) groups
3.a Ternary CH refined with riding coordinates:
 C16(H16), C37(H37)
3.b Secondary CH2 refined with riding coordinates:
 C17(H17A,H17B), C18(H18A,H18B), C19(H19A,H19B), C20(H20A,H20B), C38(H38A,
 H38B), C39(H39A,H39B), C40(H40A,H40B), C41(H41A,H41B)
3.c Aromatic/amide H refined with riding coordinates:
 C2(H2), C3(H3), C4(H4), C5(H5), C9(H9), C10(H10), C11(H11), C14(H14),
 C24(H24), C25(H25), C26(H26), C27(H27), C31(H31), C32(H32), C33(H33), C35(H35)
3.d Idealised Me refined as rotating group:
 C21(H21A,H21B,H21C), C42(H42A,H42B,H42C)
;
_olex2_submission_special_instructions 'No special instructions were received'
_oxdiff_exptl_absorpt_empirical_details
;
Empirical correction (ABSPACK) includes:
- Absorption correction using spherical harmonics
- Frame scaling
;
_oxdiff_exptl_absorpt_empirical_full_max 3.236
_oxdiff_exptl_absorpt_empirical_full_min 0.379

loop_
_space_group_symop_operation_xyz
'x, y, z'
'-x, -y, -z'

loop_
_atom_site_label
_atom_site_type_symbol
_atom_site_fract_x
_atom_site_fract_y
_atom_site_fract_z
_atom_site_U_iso_or_equiv
_atom_site_adp_type
_atom_site_occupancy
_atom_site_site_symmetry_order
_atom_site_calc_flag
_atom_site_refinement_flags_posn
_atom_site_refinement_flags_adp
_atom_site_refinement_flags_occupancy
_atom_site_disorder_assembly
_atom_site_disorder_group
O1 O 1.3361(8) 0.0873(3) 0.5333(2) 0.0398(10) Uani 1 1 d . . . . .
O2 O 1.3138(7) 0.2139(3) 0.48218(18) 0.0324(9) Uani 1 1 d . . . . .
N1 N 0.5187(8) 0.0401(3) 0.3803(2) 0.0307(10) Uani 1 1 d . . . . .
H1 H 0.600(16) 0.008(6) 0.411(4) 0.08(3) Uiso 1 1 d . . . . .
C1 C 0.2373(10) 0.0499(4) 0.2983(3) 0.0300(12) Uani 1 1 d . . . . .
C2 C 0.0326(9) 0.0224(4) 0.2592(3) 0.0347(13) Uani 1 1 d . . . . .
H2 H -0.020306 0.056377 0.226157 0.042 Uiso 1 1 calc R U . . .
C3 C -0.0890(11) -0.0578(4) 0.2717(3) 0.0395(14) Uani 1 1 d . . . . .
H3 H -0.226996 -0.077724 0.246797 0.047 Uiso 1 1 calc R U . . .
C4 C -0.0088(11) -0.1086(4) 0.3205(3) 0.0380(14) Uani 1 1 d . . . . .
H4 H -0.095047 -0.161853 0.327325 0.046 Uiso 1 1 calc R U . . .
C5 C 0.1959(10) -0.0832(4) 0.3599(3) 0.0324(12) Uani 1 1 d . . . . .
H5 H 0.248189 -0.117738 0.392671 0.039 Uiso 1 1 calc R U . . .
C6 C 0.3179(10) -0.0028(4) 0.3472(3) 0.0307(12) Uani 1 1 d . . . . .
C7 C 0.5797(9) 0.1187(4) 0.3523(2) 0.0268(11) Uani 1 1 d . . . . .
C8 C 0.4047(9) 0.1289(4) 0.3013(3) 0.0303(12) Uani 1 1 d . . . . .
C9 C 0.4229(10) 0.2025(4) 0.2646(3) 0.0349(13) Uani 1 1 d . . . . .
H9 H 0.309407 0.209048 0.231369 0.042 Uiso 1 1 calc R U . . .
C10 C 0.6114(10) 0.2659(4) 0.2780(3) 0.0369(14) Uani 1 1 d . . . . .
H10 H 0.626686 0.315104 0.253164 0.044 Uiso 1 1 calc R U . . .
C11 C 0.7804(10) 0.2568(4) 0.3288(3) 0.0346(13) Uani 1 1 d . . . . .
H11 H 0.905428 0.300659 0.336916 0.042 Uiso 1 1 calc R U . . .
C12 C 0.7675(9) 0.1839(4) 0.3678(3) 0.0291(12) Uani 1 1 d . . . . .
C13 C 0.9541(9) 0.1772(4) 0.4186(3) 0.0280(12) Uani 1 1 d . . . . .
C14 C 1.0029(10) 0.1092(4) 0.4557(3) 0.0310(12) Uani 1 1 d . . . . .
H14 H 0.908004 0.056410 0.456391 0.037 Uiso 1 1 calc R U . . .
C15 C 1.2283(10) 0.1313(4) 0.4947(3) 0.0326(12) Uani 1 1 d . . . . .
C16 C 1.1453(10) 0.2516(4) 0.4358(3) 0.0320(12) Uani 1 1 d . . . . .
H16 H 1.244899 0.265807 0.398724 0.038 Uiso 1 1 calc R U . . .
C17 C 1.0358(11) 0.3368(4) 0.4652(3) 0.0383(14) Uani 1 1 d . . . . .
H17A H 0.929319 0.364228 0.434220 0.046 Uiso 1 1 calc R U . . .
H17B H 1.176681 0.377752 0.475659 0.046 Uiso 1 1 calc R U . . .
C18 C 0.8775(11) 0.3250(4) 0.5239(3) 0.0400(14) Uani 1 1 d . . . . .
H18A H 0.981438 0.297153 0.555254 0.048 Uiso 1 1 calc R U . . .
H18B H 0.732343 0.285813 0.513807 0.048 Uiso 1 1 calc R U . . .
C19 C 0.7807(12) 0.4141(4) 0.5509(3) 0.0421(15) Uani 1 1 d . . . . .
H19A H 0.927235 0.452222 0.561875 0.051 Uiso 1 1 calc R U . . .
H19B H 0.683899 0.442726 0.518564 0.051 Uiso 1 1 calc R U . . .
C20 C 0.6121(13) 0.4070(5) 0.6085(3) 0.0479(16) Uani 1 1 d . . . . .
H20A H 0.464926 0.368964 0.597948 0.057 Uiso 1 1 calc R U . . .
H20B H 0.708455 0.379511 0.641382 0.057 Uiso 1 1 calc R U . . .
C21 C 0.5202(14) 0.4974(5) 0.6326(3) 0.0573(19) Uani 1 1 d . . . . .
H21A H 0.412066 0.522512 0.601508 0.086 Uiso 1 1 calc R U . . .
H21B H 0.665213 0.536196 0.641048 0.086 Uiso 1 1 calc R U . . .
H21C H 0.424922 0.490749 0.670451 0.086 Uiso 1 1 calc R U . . .
O3 O 1.2760(7) 0.2828(3) 0.95900(19) 0.0346(10) Uani 1 1 d . . . . .
O4 O 1.3349(7) 0.4067(3) 1.0199(2) 0.0396(10) Uani 1 1 d . . . . .
N2 N 0.5067(8) 0.4743(3) 0.8801(2) 0.0297(10) Uani 1 1 d . . . . .
H2A H 0.559(13) 0.488(5) 0.921(3) 0.05(2) Uiso 1 1 d . . . . .
C22 C 0.3088(10) 0.5216(4) 0.8540(3) 0.0306(12) Uani 1 1 d . . . . .
C23 C 0.2128(10) 0.4722(4) 0.8007(3) 0.0334(13) Uani 1 1 d . . . . .
C24 C 0.0052(10) 0.5056(4) 0.7674(3) 0.0343(13) Uani 1 1 d . . . . .
H24 H -0.061499 0.473900 0.732432 0.041 Uiso 1 1 calc R U . . .
C25 C -0.0996(10) 0.5860(4) 0.7871(3) 0.0385(14) Uani 1 1 d . . . . .
H25 H -0.235857 0.608923 0.764816 0.046 Uiso 1 1 calc R U . . .
C26 C -0.0032(11) 0.6335(4) 0.8403(3) 0.0399(14) Uani 1 1 d . . . . .
H26 H -0.078100 0.687117 0.853316 0.048 Uiso 1 1 calc R U . . .
C27 C 0.2022(10) 0.6018(4) 0.8739(3) 0.0332(13) Uani 1 1 d . . . . .
H27 H 0.266928 0.633754 0.909014 0.040 Uiso 1 1 calc R U . . .
C28 C 0.3618(9) 0.3926(4) 0.7944(2) 0.0283(12) Uani 1 1 d . . . . .
C29 C 0.5414(9) 0.3966(4) 0.8452(2) 0.0275(11) Uani 1 1 d . . . . .
C30 C 0.7238(9) 0.3280(4) 0.8524(3) 0.0281(12) Uani 1 1 d . . . . .
C31 C 0.7127(10) 0.2566(4) 0.8077(3) 0.0325(13) Uani 1 1 d . . . . .
H31 H 0.827324 0.210112 0.811371 0.039 Uiso 1 1 calc R U . . .
C32 C 0.5367(10) 0.2524(4) 0.7580(3) 0.0368(13) Uani 1 1 d . . . . .
H32 H 0.538560 0.204214 0.729045 0.044 Uiso 1 1 calc R U . . .
C33 C 0.3590(10) 0.3196(4) 0.7514(3) 0.0347(13) Uani 1 1 d . . . . .
H33 H 0.239578 0.315995 0.718803 0.042 Uiso 1 1 calc R U . . .
C34 C 0.9167(9) 0.3292(4) 0.9024(3) 0.0287(12) Uani 1 1 d . . . . .
C35 C 0.9895(10) 0.3949(4) 0.9437(3) 0.0313(12) Uani 1 1 d . . . . .
H35 H 0.910195 0.449869 0.949100 0.038 Uiso 1 1 calc R U . . .
C36 C 1.2109(10) 0.3666(4) 0.9786(3) 0.0339(13) Uani 1 1 d . . . . .
C37 C 1.0897(10) 0.2497(4) 0.9133(3) 0.0324(12) Uani 1 1 d . . . . .
H37 H 1.175456 0.231263 0.874184 0.039 Uiso 1 1 calc R U . . .
C38 C 0.9487(11) 0.1695(4) 0.9402(3) 0.0376(13) Uani 1 1 d . . . . .
H38A H 0.807693 0.151853 0.912282 0.045 Uiso 1 1 calc R U . . .
H38B H 1.065884 0.119884 0.941132 0.045 Uiso 1 1 calc R U . . .
C39 C 0.8442(11) 0.1873(4) 1.0055(3) 0.0383(14) Uani 1 1 d . . . . .
H39A H 0.726593 0.236847 1.004740 0.046 Uiso 1 1 calc R U . . .
H39B H 0.984924 0.204844 1.033607 0.046 Uiso 1 1 calc R U . . .
C40 C 0.7055(13) 0.1073(4) 1.0314(3) 0.0446(15) Uani 1 1 d . . . . .
H40A H 0.556653 0.092880 1.005169 0.054 Uiso 1 1 calc R U . . .
H40B H 0.818586 0.056443 1.028858 0.054 Uiso 1 1 calc R U . . .
C41 C 0.6191(15) 0.1218(5) 1.0984(3) 0.0545(18) Uani 1 1 d . . . . .
H41A H 0.499544 0.170824 1.100825 0.065 Uiso 1 1 calc R U . . .
H41B H 0.766479 0.138517 1.124589 0.065 Uiso 1 1 calc R U . . .
C42 C 0.4915(18) 0.0396(6) 1.1238(4) 0.071(3) Uani 1 1 d . . . . .
H42A H 0.342656 0.023639 1.098819 0.107 Uiso 1 1 calc R U . . .
H42B H 0.441325 0.051994 1.166472 0.107 Uiso 1 1 calc R U . . .
H42C H 0.609859 -0.009003 1.122165 0.107 Uiso 1 1 calc R U . . .

loop_
_atom_site_aniso_label
_atom_site_aniso_U_11
_atom_site_aniso_U_22
_atom_site_aniso_U_33
_atom_site_aniso_U_23
_atom_site_aniso_U_13
_atom_site_aniso_U_12
O1 0.040(2) 0.040(2) 0.041(3) 0.0098(19) -0.0130(18) 0.0016(18)
O2 0.0270(18) 0.034(2) 0.036(2) 0.0050(17) -0.0070(15) 0.0005(15)
N1 0.027(2) 0.031(3) 0.034(3) 0.004(2) -0.0057(19) 0.0013(18)
C1 0.028(2) 0.037(3) 0.025(3) -0.002(2) -0.002(2) 0.001(2)
C2 0.023(2) 0.045(3) 0.036(3) -0.001(3) -0.008(2) 0.001(2)
C3 0.034(3) 0.048(4) 0.036(4) -0.006(3) -0.004(2) 0.000(3)
C4 0.032(3) 0.039(3) 0.043(4) -0.003(3) -0.005(2) -0.004(2)
C5 0.029(3) 0.031(3) 0.036(3) -0.003(2) -0.004(2) -0.001(2)
C6 0.028(2) 0.033(3) 0.031(3) -0.004(2) -0.001(2) 0.002(2)
C7 0.025(2) 0.031(3) 0.024(3) -0.003(2) -0.002(2) 0.002(2)
C8 0.021(2) 0.040(3) 0.030(3) 0.005(2) -0.003(2) 0.002(2)
C9 0.027(3) 0.042(3) 0.036(3) 0.009(3) -0.003(2) 0.003(2)
C10 0.035(3) 0.043(3) 0.034(3) 0.014(3) -0.003(2) 0.000(2)
C11 0.026(2) 0.039(3) 0.039(4) 0.008(3) -0.005(2) 0.001(2)
C12 0.019(2) 0.035(3) 0.034(3) 0.006(2) -0.001(2) 0.000(2)
C13 0.020(2) 0.033(3) 0.031(3) 0.003(2) 0.000(2) 0.002(2)
C14 0.029(3) 0.034(3) 0.031(3) 0.003(2) -0.007(2) -0.005(2)
C15 0.031(3) 0.034(3) 0.032(3) 0.003(2) -0.007(2) -0.002(2)
C16 0.029(3) 0.036(3) 0.032(3) 0.009(2) -0.005(2) -0.002(2)
C17 0.036(3) 0.035(3) 0.044(4) 0.004(3) -0.005(3) 0.000(2)
C18 0.038(3) 0.041(3) 0.040(4) 0.002(3) -0.006(3) -0.005(3)
C19 0.043(3) 0.049(4) 0.035(4) 0.006(3) -0.004(3) 0.002(3)
C20 0.049(4) 0.052(4) 0.044(4) 0.004(3) 0.004(3) 0.002(3)
C21 0.059(4) 0.070(5) 0.044(4) 0.002(4) 0.003(3) 0.020(4)
O3 0.0282(19) 0.035(2) 0.040(2) -0.0009(17) -0.0079(16) 0.0027(16)
O4 0.035(2) 0.047(3) 0.036(2) -0.0020(19) -0.0120(18) 0.0006(19)
N2 0.029(2) 0.030(2) 0.030(3) 0.0004(19) -0.0043(19) 0.0012(18)
C22 0.024(2) 0.038(3) 0.030(3) 0.004(2) -0.001(2) -0.007(2)
C23 0.032(3) 0.038(3) 0.031(3) 0.006(2) -0.005(2) -0.004(2)
C24 0.030(3) 0.040(3) 0.034(3) 0.005(2) -0.004(2) -0.005(2)
C25 0.030(3) 0.044(4) 0.042(4) 0.008(3) -0.004(2) 0.000(2)
C26 0.029(3) 0.046(4) 0.045(4) 0.006(3) 0.002(2) 0.004(2)
C27 0.031(3) 0.034(3) 0.035(3) 0.002(2) -0.002(2) 0.001(2)
C28 0.025(2) 0.036(3) 0.023(3) 0.001(2) -0.005(2) -0.005(2)
C29 0.023(2) 0.037(3) 0.023(3) 0.001(2) -0.0011(19) -0.004(2)
C30 0.021(2) 0.036(3) 0.027(3) -0.001(2) -0.001(2) -0.007(2)
C31 0.028(3) 0.039(3) 0.030(3) 0.000(2) -0.007(2) -0.005(2)
C32 0.030(3) 0.045(4) 0.034(3) -0.009(3) -0.005(2) -0.004(2)
C33 0.024(2) 0.047(4) 0.033(3) 0.002(3) -0.005(2) -0.001(2)
C34 0.026(2) 0.037(3) 0.023(3) 0.004(2) 0.001(2) -0.003(2)
C35 0.026(2) 0.035(3) 0.033(3) 0.003(2) -0.002(2) -0.003(2)
C36 0.034(3) 0.039(3) 0.029(3) 0.000(2) 0.002(2) -0.004(2)
C37 0.032(3) 0.032(3) 0.033(3) -0.002(2) -0.006(2) -0.001(2)
C38 0.041(3) 0.034(3) 0.038(3) 0.003(2) -0.005(2) -0.004(2)
C39 0.033(3) 0.040(3) 0.042(4) 0.006(3) -0.005(2) -0.008(2)
C40 0.055(4) 0.045(4) 0.033(4) -0.003(3) 0.001(3) -0.008(3)
C41 0.072(5) 0.051(4) 0.040(4) 0.000(3) 0.005(3) -0.018(4)
C42 0.095(6) 0.072(6) 0.045(5) -0.003(4) 0.025(4) -0.036(5)

loop_
_atom_type_symbol
_atom_type_description
_atom_type_scat_dispersion_real
_atom_type_scat_dispersion_imag
_atom_type_scat_source
C C 0.0181 0.0091 'International Tables Vol C Tables 4.2.6.8 and 6.1.1.4'
H H 0.0000 0.0000 'International Tables Vol C Tables 4.2.6.8 and 6.1.1.4'
N N 0.0311 0.0180 'International Tables Vol C Tables 4.2.6.8 and 6.1.1.4'
O O 0.0492 0.0322 'International Tables Vol C Tables 4.2.6.8 and 6.1.1.4'

loop_
_geom_angle_atom_site_label_1
_geom_angle_atom_site_label_2
_geom_angle_atom_site_label_3
_geom_angle
_geom_angle_site_symmetry_1
_geom_angle_site_symmetry_3
_geom_angle_publ_flag
C15 O2 C16 109.2(4) . . ?
C6 N1 H1 117(5) . . ?
C7 N1 H1 133(5) . . ?
C7 N1 C6 109.3(5) . . ?
C2 C1 C6 120.7(5) . . ?
C2 C1 C8 133.4(5) . . ?
C6 C1 C8 105.9(5) . . ?
C1 C2 H2 121.4 . . ?
C3 C2 C1 117.3(5) . . ?
C3 C2 H2 121.4 . . ?
C2 C3 H3 119.3 . . ?
C4 C3 C2 121.3(5) . . ?
C4 C3 H3 119.3 . . ?
C3 C4 H4 118.7 . . ?
C3 C4 C5 122.7(6) . . ?
C5 C4 H4 118.7 . . ?
C4 C5 H5 122.0 . . ?
C4 C5 C6 115.9(5) . . ?
C6 C5 H5 122.0 . . ?
N1 C6 C1 109.7(5) . . ?
N1 C6 C5 128.1(5) . . ?
C5 C6 C1 122.1(5) . . ?
N1 C7 C8 108.1(4) . . ?
N1 C7 C12 130.7(5) . . ?
C12 C7 C8 121.2(5) . . ?
C7 C8 C1 107.0(5) . . ?
C9 C8 C1 132.7(5) . . ?
C9 C8 C7 120.3(5) . . ?
C8 C9 H9 120.4 . . ?
C10 C9 C8 119.2(5) . . ?
C10 C9 H9 120.4 . . ?
C9 C10 H10 119.8 . . ?
C9 C10 C11 120.5(5) . . ?
C11 C10 H10 119.8 . . ?
C10 C11 H11 118.8 . . ?
C10 C11 C12 122.4(5) . . ?
C12 C11 H11 118.8 . . ?
C7 C12 C11 116.3(5) . . ?
C7 C12 C13 124.1(5) . . ?
C11 C12 C13 119.5(5) . . ?
C12 C13 C16 122.3(5) . . ?
C14 C13 C12 130.2(5) . . ?
C14 C13 C16 107.5(5) . . ?
C13 C14 H14 125.3 . . ?
C13 C14 C15 109.4(5) . . ?
C15 C14 H14 125.3 . . ?
O1 C15 O2 121.1(5) . . ?
O1 C15 C14 129.7(5) . . ?
O2 C15 C14 109.2(4) . . ?
O2 C16 C13 104.5(4) . . ?
O2 C16 H16 109.4 . . ?
O2 C16 C17 107.4(5) . . ?
C13 C16 H16 109.4 . . ?
C17 C16 C13 116.4(4) . . ?
C17 C16 H16 109.4 . . ?
C16 C17 H17A 108.5 . . ?
C16 C17 H17B 108.5 . . ?
C16 C17 C18 115.3(5) . . ?
H17A C17 H17B 107.5 . . ?
C18 C17 H17A 108.5 . . ?
C18 C17 H17B 108.5 . . ?
C17 C18 H18A 109.3 . . ?
C17 C18 H18B 109.3 . . ?
C17 C18 C19 111.6(5) . . ?
H18A C18 H18B 108.0 . . ?
C19 C18 H18A 109.3 . . ?
C19 C18 H18B 109.3 . . ?
C18 C19 H19A 108.7 . . ?
C18 C19 H19B 108.7 . . ?
H19A C19 H19B 107.6 . . ?
C20 C19 C18 114.4(5) . . ?
C20 C19 H19A 108.7 . . ?
C20 C19 H19B 108.7 . . ?
C19 C20 H20A 109.2 . . ?
C19 C20 H20B 109.2 . . ?
H20A C20 H20B 107.9 . . ?
C21 C20 C19 111.9(6) . . ?
C21 C20 H20A 109.2 . . ?
C21 C20 H20B 109.2 . . ?
C20 C21 H21A 109.5 . . ?
C20 C21 H21B 109.5 . . ?
C20 C21 H21C 109.5 . . ?
H21A C21 H21B 109.5 . . ?
H21A C21 H21C 109.5 . . ?
H21B C21 H21C 109.5 . . ?
C36 O3 C37 108.6(4) . . ?
C22 N2 H2A 120(4) . . ?
C29 N2 H2A 128(4) . . ?
C29 N2 C22 109.2(5) . . ?
N2 C22 C23 108.7(5) . . ?
C27 C22 N2 129.8(5) . . ?
C27 C22 C23 121.5(5) . . ?
C22 C23 C28 106.9(5) . . ?
C24 C23 C22 119.0(6) . . ?
C24 C23 C28 134.1(6) . . ?
C23 C24 H24 120.3 . . ?
C25 C24 C23 119.4(6) . . ?
C25 C24 H24 120.3 . . ?
C24 C25 H25 119.6 . . ?
C24 C25 C26 120.7(5) . . ?
C26 C25 H25 119.6 . . ?
C25 C26 H26 119.5 . . ?
C27 C26 C25 120.9(6) . . ?
C27 C26 H26 119.5 . . ?
C22 C27 C26 118.4(6) . . ?
C22 C27 H27 120.8 . . ?
C26 C27 H27 120.8 . . ?
C29 C28 C23 106.4(5) . . ?
C33 C28 C23 133.5(5) . . ?
C33 C28 C29 120.1(5) . . ?
N2 C29 C28 108.9(5) . . ?
N2 C29 C30 129.9(5) . . ?
C30 C29 C28 121.1(5) . . ?
C29 C30 C34 123.8(5) . . ?
C31 C30 C29 116.3(5) . . ?
C31 C30 C34 119.9(5) . . ?
C30 C31 H31 118.6 . . ?
C32 C31 C30 122.8(5) . . ?
C32 C31 H31 118.6 . . ?
C31 C32 H32 119.7 . . ?
C33 C32 C31 120.5(6) . . ?
C33 C32 H32 119.7 . . ?
C28 C33 H33 120.4 . . ?
C32 C33 C28 119.2(5) . . ?
C32 C33 H33 120.4 . . ?
C30 C34 C37 122.4(5) . . ?
C35 C34 C30 130.4(5) . . ?
C35 C34 C37 107.1(5) . . ?
C34 C35 H35 125.4 . . ?
C34 C35 C36 109.2(5) . . ?
C36 C35 H35 125.4 . . ?
O3 C36 C35 110.0(5) . . ?
O4 C36 O3 120.4(5) . . ?
O4 C36 C35 129.6(6) . . ?
O3 C37 C34 104.7(4) . . ?
O3 C37 H37 110.0 . . ?
O3 C37 C38 108.1(5) . . ?
C34 C37 H37 110.0 . . ?
C34 C37 C38 113.8(5) . . ?
C38 C37 H37 110.0 . . ?
C37 C38 H38A 108.7 . . ?
C37 C38 H38B 108.7 . . ?
H38A C38 H38B 107.6 . . ?
C39 C38 C37 114.2(5) . . ?
C39 C38 H38A 108.7 . . ?
C39 C38 H38B 108.7 . . ?
C38 C39 H39A 108.9 . . ?
C38 C39 H39B 108.9 . . ?
C38 C39 C40 113.4(5) . . ?
H39A C39 H39B 107.7 . . ?
C40 C39 H39A 108.9 . . ?
C40 C39 H39B 108.9 . . ?
C39 C40 H40A 108.8 . . ?
C39 C40 H40B 108.8 . . ?
H40A C40 H40B 107.7 . . ?
C41 C40 C39 113.9(5) . . ?
C41 C40 H40A 108.8 . . ?
C41 C40 H40B 108.8 . . ?
C40 C41 H41A 109.1 . . ?
C40 C41 H41B 109.1 . . ?
C40 C41 C42 112.7(6) . . ?
H41A C41 H41B 107.8 . . ?
C42 C41 H41A 109.1 . . ?
C42 C41 H41B 109.1 . . ?
C41 C42 H42A 109.5 . . ?
C41 C42 H42B 109.5 . . ?
C41 C42 H42C 109.5 . . ?
H42A C42 H42B 109.5 . . ?
H42A C42 H42C 109.5 . . ?
H42B C42 H42C 109.5 . . ?

loop_
_geom_bond_atom_site_label_1
_geom_bond_atom_site_label_2
_geom_bond_distance
_geom_bond_site_symmetry_2
_geom_bond_publ_flag
O1 C15 1.218(7) . ?
O2 C15 1.350(7) . ?
O2 C16 1.456(6) . ?
N1 H1 0.93(9) . ?
N1 C6 1.392(7) . ?
N1 C7 1.381(7) . ?
C1 C2 1.396(7) . ?
C1 C6 1.403(8) . ?
C1 C8 1.461(8) . ?
C2 H2 0.9300 . ?
C2 C3 1.392(9) . ?
C3 H3 0.9300 . ?
C3 C4 1.382(9) . ?
C4 H4 0.9300 . ?
C4 C5 1.392(8) . ?
C5 H5 0.9300 . ?
C5 C6 1.395(8) . ?
C7 C8 1.430(7) . ?
C7 C12 1.403(8) . ?
C8 C9 1.384(8) . ?
C9 H9 0.9300 . ?
C9 C10 1.379(9) . ?
C10 H10 0.9300 . ?
C10 C11 1.405(8) . ?
C11 H11 0.9300 . ?
C11 C12 1.405(8) . ?
C12 C13 1.459(7) . ?
C13 C14 1.345(8) . ?
C13 C16 1.518(8) . ?
C14 H14 0.9300 . ?
C14 C15 1.462(7) . ?
C16 H16 0.9800 . ?
C16 C17 1.517(8) . ?
C17 H17A 0.9700 . ?
C17 H17B 0.9700 . ?
C17 C18 1.521(9) . ?
C18 H18A 0.9700 . ?
C18 H18B 0.9700 . ?
C18 C19 1.524(9) . ?
C19 H19A 0.9700 . ?
C19 H19B 0.9700 . ?
C19 C20 1.524(9) . ?
C20 H20A 0.9700 . ?
C20 H20B 0.9700 . ?
C20 C21 1.512(10) . ?
C21 H21A 0.9600 . ?
C21 H21B 0.9600 . ?
C21 H21C 0.9600 . ?
O3 C36 1.355(7) . ?
O3 C37 1.439(6) . ?
O4 C36 1.220(7) . ?
N2 H2A 0.93(7) . ?
N2 C22 1.388(7) . ?
N2 C29 1.370(7) . ?
C22 C23 1.414(8) . ?
C22 C27 1.383(8) . ?
C23 C24 1.400(7) . ?
C23 C28 1.434(8) . ?
C24 H24 0.9300 . ?
C24 C25 1.381(9) . ?
C25 H25 0.9300 . ?
C25 C26 1.399(9) . ?
C26 H26 0.9300 . ?
C26 C27 1.385(8) . ?
C27 H27 0.9300 . ?
C28 C29 1.426(7) . ?
C28 C33 1.396(8) . ?
C29 C30 1.422(8) . ?
C30 C31 1.402(8) . ?
C30 C34 1.460(7) . ?
C31 H31 0.9300 . ?
C31 C32 1.396(7) . ?
C32 H32 0.9300 . ?
C32 C33 1.388(8) . ?
C33 H33 0.9300 . ?
C34 C35 1.341(8) . ?
C34 C37 1.529(7) . ?
C35 H35 0.9300 . ?
C35 C36 1.448(7) . ?
C37 H37 0.9800 . ?
C37 C38 1.538(8) . ?
C38 H38A 0.9700 . ?
C38 H38B 0.9700 . ?
C38 C39 1.514(9) . ?
C39 H39A 0.9700 . ?
C39 H39B 0.9700 . ?
C39 C40 1.520(8) . ?
C40 H40A 0.9700 . ?
C40 H40B 0.9700 . ?
C40 C41 1.510(9) . ?
C41 H41A 0.9700 . ?
C41 H41B 0.9700 . ?
C41 C42 1.518(10) . ?
C42 H42A 0.9600 . ?
C42 H42B 0.9600 . ?
C42 H42C 0.9600 . ?

loop_
_geom_torsion_atom_site_label_1
_geom_torsion_atom_site_label_2
_geom_torsion_atom_site_label_3
_geom_torsion_atom_site_label_4
_geom_torsion
_geom_torsion_site_symmetry_1
_geom_torsion_site_symmetry_2
_geom_torsion_site_symmetry_3
_geom_torsion_site_symmetry_4
_geom_torsion_publ_flag
O2 C16 C17 C18 -60.9(6) . . . . ?
N1 C7 C8 C1 -1.9(6) . . . . ?
N1 C7 C8 C9 -179.8(5) . . . . ?
N1 C7 C12 C11 179.6(5) . . . . ?
N1 C7 C12 C13 3.3(9) . . . . ?
C1 C2 C3 C4 -0.6(9) . . . . ?
C1 C8 C9 C10 -177.4(6) . . . . ?
C2 C1 C6 N1 -178.2(5) . . . . ?
C2 C1 C6 C5 -1.3(8) . . . . ?
C2 C1 C8 C7 179.8(6) . . . . ?
C2 C1 C8 C9 -2.7(11) . . . . ?
C2 C3 C4 C5 0.1(9) . . . . ?
C3 C4 C5 C6 -0.2(9) . . . . ?
C4 C5 C6 N1 177.1(5) . . . . ?
C4 C5 C6 C1 0.8(8) . . . . ?
C6 N1 C7 C8 2.7(6) . . . . ?
C6 N1 C7 C12 -179.4(5) . . . . ?
C6 C1 C2 C3 1.2(8) . . . . ?
C6 C1 C8 C7 0.3(6) . . . . ?
C6 C1 C8 C9 177.9(6) . . . . ?
C7 N1 C6 C1 -2.5(6) . . . . ?
C7 N1 C6 C5 -179.2(5) . . . . ?
C7 C8 C9 C10 -0.1(9) . . . . ?
C7 C12 C13 C14 6.6(9) . . . . ?
C7 C12 C13 C16 -176.8(5) . . . . ?
C8 C1 C2 C3 -178.2(6) . . . . ?
C8 C1 C6 N1 1.3(6) . . . . ?
C8 C1 C6 C5 178.2(5) . . . . ?
C8 C7 C12 C11 -2.8(8) . . . . ?
C8 C7 C12 C13 -179.0(5) . . . . ?
C8 C9 C10 C11 -1.0(9) . . . . ?
C9 C10 C11 C12 0.2(9) . . . . ?
C10 C11 C12 C7 1.7(8) . . . . ?
C10 C11 C12 C13 178.1(5) . . . . ?
C11 C12 C13 C14 -169.6(6) . . . . ?
C11 C12 C13 C16 7.1(8) . . . . ?
C12 C7 C8 C1 -180.0(5) . . . . ?
C12 C7 C8 C9 2.1(8) . . . . ?
C12 C13 C14 C15 173.5(5) . . . . ?
C12 C13 C16 O2 -172.8(5) . . . . ?
C12 C13 C16 C17 68.9(7) . . . . ?
C13 C14 C15 O1 -178.6(6) . . . . ?
C13 C14 C15 O2 1.2(7) . . . . ?
C13 C16 C17 C18 55.8(7) . . . . ?
C14 C13 C16 O2 4.5(6) . . . . ?
C14 C13 C16 C17 -113.8(5) . . . . ?
C15 O2 C16 C13 -3.8(6) . . . . ?
C15 O2 C16 C17 120.5(5) . . . . ?
C16 O2 C15 O1 -178.4(5) . . . . ?
C16 O2 C15 C14 1.8(6) . . . . ?
C16 C13 C14 C15 -3.5(6) . . . . ?
C16 C17 C18 C19 178.8(5) . . . . ?
C17 C18 C19 C20 177.9(5) . . . . ?
C18 C19 C20 C21 -179.4(6) . . . . ?
O3 C37 C38 C39 50.9(6) . . . . ?
N2 C22 C23 C24 178.0(5) . . . . ?
N2 C22 C23 C28 -0.7(6) . . . . ?
N2 C22 C27 C26 -177.4(5) . . . . ?
N2 C29 C30 C31 -179.0(5) . . . . ?
N2 C29 C30 C34 0.5(9) . . . . ?
C22 N2 C29 C28 0.2(6) . . . . ?
C22 N2 C29 C30 178.2(5) . . . . ?
C22 C23 C24 C25 0.4(8) . . . . ?
C22 C23 C28 C29 0.8(6) . . . . ?
C22 C23 C28 C33 -179.5(6) . . . . ?
C23 C22 C27 C26 0.0(8) . . . . ?
C23 C24 C25 C26 -1.0(9) . . . . ?
C23 C28 C29 N2 -0.6(6) . . . . ?
C23 C28 C29 C30 -178.9(5) . . . . ?
C23 C28 C33 C32 178.8(6) . . . . ?
C24 C23 C28 C29 -177.6(6) . . . . ?
C24 C23 C28 C33 2.0(11) . . . . ?
C24 C25 C26 C27 1.1(9) . . . . ?
C25 C26 C27 C22 -0.6(9) . . . . ?
C27 C22 C23 C24 0.1(8) . . . . ?
C27 C22 C23 C28 -178.6(5) . . . . ?
C28 C23 C24 C25 178.7(6) . . . . ?
C28 C29 C30 C31 -1.1(7) . . . . ?
C28 C29 C30 C34 178.4(5) . . . . ?
C29 N2 C22 C23 0.4(6) . . . . ?
C29 N2 C22 C27 178.1(6) . . . . ?
C29 C28 C33 C32 -1.5(8) . . . . ?
C29 C30 C31 C32 1.0(8) . . . . ?
C29 C30 C34 C35 -10.9(9) . . . . ?
C29 C30 C34 C37 172.8(5) . . . . ?
C30 C31 C32 C33 -1.2(9) . . . . ?
C30 C34 C35 C36 -172.8(5) . . . . ?
C30 C34 C37 O3 171.0(5) . . . . ?
C30 C34 C37 C38 -71.1(7) . . . . ?
C31 C30 C34 C35 168.5(6) . . . . ?
C31 C30 C34 C37 -7.7(8) . . . . ?
C31 C32 C33 C28 1.4(9) . . . . ?
C33 C28 C29 N2 179.7(5) . . . . ?
C33 C28 C29 C30 1.4(8) . . . . ?
C34 C30 C31 C32 -178.5(5) . . . . ?
C34 C35 C36 O3 -0.2(6) . . . . ?
C34 C35 C36 O4 179.5(6) . . . . ?
C34 C37 C38 C39 -65.0(7) . . . . ?
C35 C34 C37 O3 -6.0(6) . . . . ?
C35 C34 C37 C38 111.9(5) . . . . ?
C36 O3 C37 C34 5.9(6) . . . . ?
C36 O3 C37 C38 -115.8(5) . . . . ?
C37 O3 C36 O4 176.4(5) . . . . ?
C37 O3 C36 C35 -3.9(6) . . . . ?
C37 C34 C35 C36 3.9(6) . . . . ?
C37 C38 C39 C40 180.0(5) . . . . ?
C38 C39 C40 C41 175.3(6) . . . . ?
C39 C40 C41 C42 -177.6(7) . . . . ?

loop_
_twin_individual_id
_twin_individual_mass_fraction_refined
1 0.627(8)
2 0.373(8)
